data_2204499
loop_
_publ_author_name
'Mehmet Akkurt'
'Sevim T\"urktekin'
'Hasan K\"u\,c\"ukbay'
'\"Ulk\"u Y\?ilmaz'
'Orhan B\"uy\"ukg\"ung\"or'

_publ_section_title
;
 1-Isopropyl-3-(2-morpholinioethyl)benzimidazolium diiodide
;
_journal_issue 11
_journal_name_full 'Acta Crystallographica Section E'
_journal_page_first o2135
_journal_page_last o2137
_journal_paper_doi 10.1107/S1600536804026637
_journal_volume 60
_journal_year 2004
_chemical_formula_iupac 'C16 H25 N3 O 2+, 2I -'
_chemical_formula_moiety 'C16 H25 N3 O 2+, 2I -'
_chemical_formula_sum 'C16 H25 I2 N3 O'
_chemical_formula_weight 529.19
_chemical_name_systematic
;
1-Isopropyl-3-(2-morpholinioethyl)benzimidazolium diiodide
;
_space_group_IT_number 14
_symmetry_cell_setting monoclinic
_symmetry_space_group_name_Hall '-P 2ybc'
_symmetry_space_group_name_H-M 'P 1 21/c 1'
_atom_sites_solution_hydrogens geom
_atom_sites_solution_primary direct
_atom_sites_solution_secondary difmap
_cell_angle_alpha 90
_cell_angle_beta 92.537(5)
_cell_angle_gamma 90
_cell_formula_units_Z 4
_cell_length_a 12.078(5)
_cell_length_b 19.923(5)
_cell_length_c 8.336(5)
_cell_measurement_reflns_used 4269
_cell_measurement_temperature 150
_cell_measurement_theta_max 27.24
_cell_measurement_theta_min 1.69
_cell_volume 2003.9(15)
_computing_cell_refinement X-AREA
_computing_data_collection 'X-AREA (Stoe & Cie, 2002)'
_computing_data_reduction 'X-RED32 (Stoe & Cie, 2002)'
_computing_molecular_graphics 'ORTEP-3 (Farrugia, 1997)'
_computing_publication_material 'WinGX (Farrugia, 1999)'
_computing_structure_refinement 'SHELXL97 (Sheldrick, 1997)'
_computing_structure_solution 'SHELXS97 (Sheldrick, 1997)'
_diffrn_ambient_temperature 150
_diffrn_detector_area_resol_mean 6.67
_diffrn_measured_fraction_theta_full 0.961
_diffrn_measured_fraction_theta_max 0.961
_diffrn_measurement_device '2-circle goniometer'
_diffrn_measurement_device_type 'Stoe IPDS-II'
_diffrn_measurement_method \w
_diffrn_radiation_monochromator 'plane graphite'
_diffrn_radiation_type MoK\a
_diffrn_radiation_wavelength 0.71073
_diffrn_reflns_av_R_equivalents 0.0319
_diffrn_reflns_av_sigmaI/netI 0.0234
_diffrn_reflns_limit_h_max 15
_diffrn_reflns_limit_h_min -15
_diffrn_reflns_limit_k_max 25
_diffrn_reflns_limit_k_min -25
_diffrn_reflns_limit_l_max 10
_diffrn_reflns_limit_l_min -10
_diffrn_reflns_number 14805
_diffrn_reflns_reduction_process ' ?'
_diffrn_reflns_theta_full 27.14
_diffrn_reflns_theta_max 27.14
_diffrn_reflns_theta_min 2.04
_diffrn_standards_decay_% <2
_exptl_absorpt_coefficient_mu 3.144
_exptl_absorpt_correction_T_max 0.452
_exptl_absorpt_correction_T_min 0.366
_exptl_absorpt_correction_type integration
_exptl_absorpt_process_details 'STOE X-RED32 (Stoe & Cie, 2002)'
_exptl_crystal_colour colorless
_exptl_crystal_density_diffrn 1.754
_exptl_crystal_density_method 'Not Measured'
_exptl_crystal_description block
_exptl_crystal_F_000 1024
_exptl_crystal_size_max 0.40
_exptl_crystal_size_mid 0.36
_exptl_crystal_size_min 0.30
_refine_diff_density_max 0.536
_refine_diff_density_min -0.767
_refine_ls_extinction_coef 0.00223(16)
_refine_ls_extinction_expression FC^*^=KFC[1+0.001XFC^2^\L^3^/SIN(2\Q)]^-1/4^
_refine_ls_extinction_method SHELXL97
_refine_ls_goodness_of_fit_ref 0.970
_refine_ls_hydrogen_treatment mixed
_refine_ls_matrix_type full
_refine_ls_number_parameters 276
_refine_ls_number_reflns 4269
_refine_ls_number_restraints 0
_refine_ls_restrained_S_all 0.970
_refine_ls_R_factor_all 0.0247
_refine_ls_R_factor_gt 0.0195
_refine_ls_shift/su_max 0.001
_refine_ls_shift/su_mean 0.000
_refine_ls_structure_factor_coef Fsqd
_refine_ls_weighting_details 'calc w = 1/[\s^2^(Fo^2^)+(0.0287P)^2^] where P = (Fo^2^+2Fc^2^)/3'
_refine_ls_weighting_scheme calc
_refine_ls_wR_factor_gt 0.0439
_refine_ls_wR_factor_ref 0.0450
_reflns_number_gt 3736
_reflns_number_total 4269
_reflns_threshold_expression I>2\s(I)
_cod_data_source_file fl6128.cif
_cod_data_source_block I
_cod_original_sg_symbol_H-M 'P 21/c'
_cod_database_code 2204499

loop_
_symmetry_equiv_pos_site_id
_symmetry_equiv_pos_as_xyz
1 x,y,z
2 -x,1/2+y,1/2-z
3 -x,-y,-z
4 x,1/2-y,1/2+z

loop_
_atom_site_aniso_label
_atom_site_aniso_U_11
_atom_site_aniso_U_22
_atom_site_aniso_U_33
_atom_site_aniso_U_12
_atom_site_aniso_U_13
_atom_site_aniso_U_23
O1 0.0337(8) 0.0372(8) 0.0280(8) -0.0085(7) -0.0084(7) -0.0033(7)
N1 0.0170(8) 0.0284(9) 0.0214(8) -0.0010(6) -0.0008(7) -0.0012(7)
N2 0.0182(8) 0.0314(9) 0.0244(9) -0.0028(7) -0.0018(7) -0.0014(7)
N3 0.0166(8) 0.0364(9) 0.0249(9) -0.0031(7) -0.0011(7) 0.0018(7)
C1 0.0261(10) 0.0313(11) 0.0234(10) -0.0007(9) -0.0031(8) 0.0008(9)
C2 0.0267(11) 0.0377(12) 0.0255(11) 0.0001(9) -0.0065(9) -0.0003(10)
C3 0.0314(12) 0.0378(13) 0.0326(12) -0.0106(10) -0.0067(10) 0.0010(10)
C4 0.0275(11) 0.0269(10) 0.0332(12) -0.0030(8) -0.0068(9) 0.0027(9)
C5 0.0173(9) 0.0319(11) 0.0267(10) -0.0037(8) -0.0009(8) -0.0033(9)
C6 0.0156(9) 0.0376(12) 0.0257(10) -0.0034(8) -0.0022(8) -0.0010(9)
C7 0.0238(10) 0.0345(11) 0.0216(10) -0.0032(8) 0.0006(8) -0.0033(8)
C8 0.0284(11) 0.0393(12) 0.0278(11) 0.0006(9) 0.0007(9) -0.0037(9)
C9 0.0464(15) 0.0340(12) 0.0349(13) -0.0001(10) 0.0033(11) -0.0074(10)
C10 0.0454(14) 0.0393(13) 0.0307(12) -0.0135(11) 0.0013(11) -0.0094(10)
C11 0.0297(12) 0.0441(13) 0.0273(11) -0.0111(10) -0.0006(9) -0.0029(10)
C12 0.0225(10) 0.0354(11) 0.0240(10) -0.0044(8) -0.0008(8) -0.0010(9)
C13 0.0189(9) 0.0317(11) 0.0273(11) -0.0016(8) -0.0017(8) 0.0000(9)
C14 0.0139(9) 0.0451(13) 0.0348(12) -0.0024(9) -0.0026(8) 0.0046(10)
C15 0.0255(11) 0.0653(17) 0.0331(13) -0.0019(11) -0.0079(10) 0.0098(12)
C16 0.0267(12) 0.0520(15) 0.0547(16) 0.0092(11) -0.0062(11) -0.0001(13)
I1 0.02430(10) 0.03550(10) 0.02700(10) -0.00230(10) 0.00200(10) -0.00010(10)
I2 0.02190(10) 0.03750(10) 0.02880(10) 0.00150(10) 0.00460(10) -0.00060(10)

loop_
_atom_site_label
_atom_site_fract_x
_atom_site_fract_y
_atom_site_fract_z
_atom_site_U_iso_or_equiv
_atom_site_thermal_displace_type
_atom_site_calc_flag
_atom_site_refinement_flags
_atom_site_occupancy
_atom_site_type_symbol
O1 1.08911(13) 0.19917(8) 0.85099(19) 0.0333(5) Uani . . 1.000 O
N1 0.92509(13) 0.13198(9) 0.6492(2) 0.0223(5) Uani . . 1.000 N
N2 0.66478(14) 0.10439(9) 0.3901(2) 0.0248(5) Uani . . 1.000 N
N3 0.48874(13) 0.11091(9) 0.3202(2) 0.0260(5) Uani . . 1.000 N
C1 0.95631(18) 0.10855(11) 0.8160(3) 0.0271(6) Uani . . 1.000 C
C2 1.07479(18) 0.12842(12) 0.8591(3) 0.0302(7) Uani . . 1.000 C
C3 1.0652(2) 0.22163(12) 0.6920(3) 0.0342(7) Uani . . 1.000 C
C4 0.94679(19) 0.20618(11) 0.6364(3) 0.0294(6) Uani . . 1.000 C
C5 0.80723(16) 0.11333(11) 0.6050(3) 0.0254(6) Uani . . 1.000 C
C6 0.77788(16) 0.12709(12) 0.4295(3) 0.0264(6) Uani . . 1.000 C
C7 0.63052(17) 0.03957(11) 0.3528(3) 0.0267(6) Uani . . 1.000 C
C8 0.6884(2) -0.02078(12) 0.3553(3) 0.0319(7) Uani . . 1.000 C
C9 0.6274(2) -0.07697(12) 0.3112(3) 0.0384(8) Uani . . 1.000 C
C10 0.5142(2) -0.07342(13) 0.2667(3) 0.0385(8) Uani . . 1.000 C
C11 0.4573(2) -0.01326(12) 0.2637(3) 0.0338(7) Uani . . 1.000 C
C12 0.51859(17) 0.04349(11) 0.3085(3) 0.0274(6) Uani . . 1.000 C
C13 0.57840(16) 0.14541(12) 0.3662(3) 0.0261(6) Uani . . 1.000 C
C14 0.37708(17) 0.13890(12) 0.2775(3) 0.0314(7) Uani . . 1.000 C
C15 0.3569(2) 0.13651(15) 0.0973(3) 0.0416(8) Uani . . 1.000 C
C16 0.3669(2) 0.20879(14) 0.3457(4) 0.0447(8) Uani . . 1.000 C
I1 0.684520(10) 0.187060(10) 0.00486(2) 0.02890(10) Uani . . 1.000 I
I2 0.922090(10) -0.077900(10) 0.66984(2) 0.02930(10) Uani . . 1.000 I
H1 0.971(2) 0.1093(14) 0.577(4) 0.044(7) Uiso . . 1.000 H
H1A 0.906(2) 0.1313(13) 0.888(3) 0.037(7) Uiso . . 1.000 H
H1B 0.945(2) 0.0588(14) 0.817(3) 0.036(7) Uiso . . 1.000 H
H2A 1.091(2) 0.1162(13) 0.958(4) 0.034(7) Uiso . . 1.000 H
H2B 1.123(2) 0.1066(13) 0.787(3) 0.034(7) Uiso . . 1.000 H
H3A 1.072(2) 0.2704(13) 0.694(3) 0.033(6) Uiso . . 1.000 H
H3B 1.117(2) 0.2030(14) 0.616(4) 0.046(8) Uiso . . 1.000 H
H4A 0.892(2) 0.2262(12) 0.704(3) 0.031(6) Uiso . . 1.000 H
H4B 0.936(2) 0.2144(12) 0.528(3) 0.030(6) Uiso . . 1.000 H
H5A 0.7634(19) 0.1407(11) 0.676(3) 0.025(6) Uiso . . 1.000 H
H5B 0.804(2) 0.0637(15) 0.630(4) 0.049(8) Uiso . . 1.000 H
H6A 0.7807(18) 0.1741(11) 0.405(3) 0.016(5) Uiso . . 1.000 H
H6B 0.824(2) 0.1001(13) 0.364(3) 0.031(6) Uiso . . 1.000 H
H8 0.765(2) -0.0215(11) 0.389(3) 0.024(6) Uiso . . 1.000 H
H9 0.667(2) -0.1179(14) 0.306(3) 0.040(7) Uiso . . 1.000 H
H10 0.475(3) -0.1117(17) 0.232(4) 0.059(9) Uiso . . 1.000 H
H11 0.384(2) -0.0104(12) 0.235(3) 0.031(6) Uiso . . 1.000 H
H13 0.5779(19) 0.1871(12) 0.389(3) 0.020(6) Uiso . . 1.000 H
H14 0.327(2) 0.1093(13) 0.321(3) 0.031(6) Uiso . . 1.000 H
H15A 0.36430 0.09110 0.06060 0.0620 Uiso calc R 1.000 H
H15B 0.41010 0.16450 0.04710 0.0620 Uiso calc R 1.000 H
H15C 0.28350 0.15240 0.06990 0.0620 Uiso calc R 1.000 H
H16A 0.38040 0.20740 0.46000 0.0670 Uiso calc R 1.000 H
H16B 0.29360 0.22570 0.32140 0.0670 Uiso calc R 1.000 H
H16C 0.42020 0.23770 0.29890 0.0670 Uiso calc R 1.000 H

loop_
_atom_type_symbol
_atom_type_description
_atom_type_scat_dispersion_real
_atom_type_scat_dispersion_imag
_atom_type_scat_source
O O 0.0106 0.0060 'International Tables Vol C Tables 4.2.6.8 and 6.1.1.4'
N N 0.0061 0.0033 'International Tables Vol C Tables 4.2.6.8 and 6.1.1.4'
I I -0.4742 1.8119 'International Tables Vol C Tables 4.2.6.8 and 6.1.1.4'
H H 0.0000 0.0000 'International Tables Vol C Tables 4.2.6.8 and 6.1.1.4'
C C 0.0033 0.0016 'International Tables Vol C Tables 4.2.6.8 and 6.1.1.4'

loop_
_geom_angle_atom_site_label_1
_geom_angle_atom_site_label_2
_geom_angle_atom_site_label_3
_geom_angle
_geom_angle_publ_flag
C2 O1 C3 109.72(17) yes
C1 N1 C4 109.51(17) yes
C1 N1 C5 110.33(16) yes
C4 N1 C5 113.06(16) yes
C6 N2 C7 127.20(18) yes
C6 N2 C13 124.12(19) yes
C7 N2 C13 108.27(17) yes
C12 N3 C13 108.01(17) yes
C12 N3 C14 125.33(17) yes
C13 N3 C14 126.54(19) yes
C5 N1 H1 107.5(16) no
C1 N1 H1 108.0(19) no
C4 N1 H1 108.3(17) no
N1 C1 C2 109.59(18) yes
O1 C2 C1 111.34(18) yes
O1 C3 C4 111.88(19) yes
N1 C4 C3 110.04(18) yes
N1 C5 C6 111.78(17) yes
N2 C6 C5 109.71(17) yes
C8 C7 C12 122.4(2) no
N2 C7 C12 106.54(18) yes
N2 C7 C8 131.1(2) yes
C7 C8 C9 115.8(2) no
C8 C9 C10 122.1(2) no
C9 C10 C11 121.8(2) no
C10 C11 C12 116.2(2) no
C7 C12 C11 121.7(2) no
N3 C12 C7 106.69(18) yes
N3 C12 C11 131.6(2) yes
N2 C13 N3 110.5(2) yes
N3 C14 C15 109.30(18) yes
N3 C14 C16 110.08(19) yes
C15 C14 C16 113.0(2) no
N1 C1 H1A 106.6(15) no
N1 C1 H1B 106.7(14) no
C2 C1 H1A 109.8(15) no
C2 C1 H1B 112.7(14) no
H1A C1 H1B 111(2) no
O1 C2 H2A 107.4(17) no
O1 C2 H2B 109.9(16) no
C1 C2 H2A 108.8(16) no
C1 C2 H2B 109.1(15) no
H2A C2 H2B 110(2) no
O1 C3 H3A 106.6(15) no
O1 C3 H3B 112.0(18) no
C4 C3 H3A 106.6(14) no
C4 C3 H3B 110.2(16) no
H3A C3 H3B 109(2) no
N1 C4 H4A 103.7(14) no
N1 C4 H4B 103.1(15) no
C3 C4 H4A 113.4(15) no
C3 C4 H4B 110.8(15) no
H4A C4 H4B 115(2) no
N1 C5 H5A 104.3(14) no
N1 C5 H5B 103.7(14) no
C6 C5 H5A 112.0(14) no
C6 C5 H5B 111.5(19) no
H5A C5 H5B 113(2) no
N2 C6 H6A 107.2(13) no
N2 C6 H6B 105.0(15) no
C5 C6 H6A 111.9(15) no
C5 C6 H6B 109.3(15) no
H6A C6 H6B 114(2) no
C7 C8 H8 119.8(13) no
C9 C8 H8 124.4(13) no
C8 C9 H9 116.5(15) no
C10 C9 H9 121.3(15) no
C9 C10 H10 121(2) no
C11 C10 H10 117(2) no
C10 C11 H11 122.5(15) no
C12 C11 H11 121.3(15) no
N2 C13 H13 125.3(16) no
N3 C13 H13 123.8(16) no
N3 C14 H14 105.5(16) no
C15 C14 H14 106.8(15) no
C16 C14 H14 111.9(16) no
C14 C15 H15A 109.00 no
C14 C15 H15B 109.00 no
C14 C15 H15C 109.00 no
H15A C15 H15B 110.00 no
H15A C15 H15C 109.00 no
H15B C15 H15C 109.00 no
C14 C16 H16A 109.00 no
C14 C16 H16B 109.00 no
C14 C16 H16C 109.00 no
H16A C16 H16B 110.00 no
H16A C16 H16C 109.00 no
H16B C16 H16C 109.00 no

loop_
_geom_bond_atom_site_label_1
_geom_bond_atom_site_label_2
_geom_bond_distance
_geom_bond_publ_flag
O1 C2 1.422(3) yes
O1 C3 1.416(3) yes
N1 C1 1.499(3) yes
N1 C4 1.506(3) yes
N1 C5 1.501(3) yes
N2 C6 1.462(3) yes
N2 C7 1.387(3) yes
N2 C13 1.333(3) yes
N3 C12 1.395(3) yes
N3 C13 1.325(3) yes
N3 C14 1.488(3) yes
N1 H1 0.95(3) no
C1 C2 1.513(3) no
C3 C4 1.515(3) no
C5 C6 1.515(4) no
C7 C8 1.391(3) no
C7 C12 1.388(3) no
C8 C9 1.381(4) no
C9 C10 1.403(4) no
C10 C11 1.381(4) no
C11 C12 1.393(3) no
C14 C15 1.512(4) no
C14 C16 1.511(4) no
C1 H1A 0.98(3) no
C1 H1B 1.00(3) no
C2 H2A 0.87(3) no
C2 H2B 0.96(2) no
C3 H3A 0.98(3) no
C3 H3B 0.98(3) no
C4 H4A 0.97(2) no
C4 H4B 0.92(3) no
C5 H5A 0.98(2) no
C5 H5B 1.01(3) no
C6 H6A 0.96(2) no
C6 H6B 0.96(2) no
C8 H8 0.96(2) no
C9 H9 0.95(3) no
C10 H10 0.94(3) no
C11 H11 0.91(2) no
C13 H13 0.85(2) no
C14 H14 0.93(2) no
C15 H15A 0.9600 no
C15 H15B 0.9600 no
C15 H15C 0.9600 no
C16 H16A 0.9600 no
C16 H16B 0.9600 no
C16 H16C 0.9600 no

loop_
_geom_contact_atom_site_label_1
_geom_contact_atom_site_label_2
_geom_contact_distance
_geom_contact_site_symmetry_2
_geom_contact_publ_flag
I1 N2 3.626(3) . no
I1 C6 3.857(3) . no
I1 C13 3.427(3) . no
I1 C13 3.740(3) 4_554 no
I2 C14 3.856(3) 3_656 no
I2 N1 3.475(3) 3_756 no
I2 C6 3.879(3) 3_756 no
I1 H5A 3.08(2) 1_554 no
I1 H15B 3.3800 . no
I1 H1A 3.09(2) 1_554 no
I1 H13 2.96(2) 4_554 no
I1 H10 3.09(3) 3_655 no
I1 H6A 3.13(2) 4_554 no
I2 H3A 3.23(3) 2_746 no
I2 H8 3.15(2) . no
I2 H5B 3.17(3) . no
I2 H1B 3.00(3) . no
I2 H1 2.56(3) 3_756 no
I2 H6B 3.12(2) 3_756 no
I2 H14 3.08(2) 3_656 no
I2 H2A 3.21(3) 3_757 no
O1 C3 3.275(4) 4_555 no
O1 N1 2.872(3) . no
O1 H16B 2.9100 4_655 no
N1 O1 2.872(3) . no
N1 I2 3.475(3) 3_756 no
N2 I1 3.626(3) . no
N2 N3 2.184(3) . no
N3 N2 2.184(3) . no
C3 O1 3.275(4) 4_554 no
C6 I1 3.857(3) . no
C6 I2 3.879(3) 3_756 no
C7 C11 3.453(4) 3_656 no
C11 C15 3.486(4) . no
C11 C7 3.453(4) 3_656 no
C13 I1 3.740(3) 4_555 no
C13 I1 3.427(3) . no
C14 I2 3.856(3) 3_656 no
C15 C11 3.486(4) . no
C2 H15C 3.0500 1_656 no
C4 H6A 2.80(2) . no
C6 H4B 2.69(2) . no
C6 H8 2.98(2) . no
C7 H5B 3.09(3) . no
C8 H6B 2.91(3) . no
C11 H14 2.96(3) . no
C11 H15A 2.8800 . no
C12 H15A 2.8800 . no
C13 H16C 2.6900 . no
C13 H16A 2.8300 . no
C14 H11 3.00(2) . no
C16 H13 2.59(2) . no
C16 H15B 3.0600 4_555 no
H1 H3B 2.58(4) . no
H1 H2B 2.48(4) . no
H1 H6B 2.46(4) . no
H1 I2 2.56(3) 3_756 no
H1A H5A 2.42(3) . no
H1A I1 3.09(2) 1_556 no
H1A H4A 2.44(4) . no
H1B H5B 2.26(4) . no
H1B I2 3.00(3) . no
H2A H15C 2.5700 1_656 no
H2A I2 3.21(3) 3_757 no
H2B H1 2.48(4) . no
H2B H3B 2.39(4) . no
H3A I2 3.23(3) 2_756 no
H3B H2B 2.39(4) . no
H3B H1 2.58(4) . no
H4A H1A 2.44(4) . no
H4A H5A 2.31(3) . no
H4B H6A 2.25(3) . no
H4B C6 2.69(2) . no
H5A H4A 2.31(3) . no
H5A H1A 2.42(3) . no
H5A I1 3.08(2) 1_556 no
H5B H1B 2.26(4) . no
H5B I2 3.17(3) . no
H5B C7 3.09(3) . no
H6A C4 2.80(2) . no
H6A I1 3.13(2) 4_555 no
H6A H4B 2.25(3) . no
H6A H13 2.46(3) . no
H6B I2 3.12(2) 3_756 no
H6B C8 2.91(3) . no
H6B H1 2.46(4) . no
H6B H8 2.54(3) . no
H8 I2 3.15(2) . no
H8 C6 2.98(2) . no
H8 H6B 2.54(3) . no
H10 I1 3.09(3) 3_655 no
H11 H15A 2.5000 . no
H11 H14 2.59(4) . no
H11 C14 3.00(2) . no
H13 C16 2.59(2) . no
H13 H16A 2.5200 . no
H13 H16C 2.2500 . no
H13 H6A 2.46(3) . no
H13 I1 2.96(2) 4_555 no
H14 H11 2.59(4) . no
H14 I2 3.08(2) 3_656 no
H14 C11 2.96(3) . no
H15A C11 2.8800 . no
H15A C12 2.8800 . no
H15A H11 2.5000 . no
H15B C16 3.0600 4_554 no
H15B H16C 2.5500 . no
H15B I1 3.3800 . no
H15C H16B 2.5500 . no
H15C H2A 2.5700 1_454 no
H15C C2 3.0500 1_454 no
H16A C13 2.8300 . no
H16A H13 2.5200 . no
H16B H15C 2.5500 . no
H16B O1 2.9100 4_454 no
H16C H15B 2.5500 . no
H16C C13 2.6900 . no
H16C H13 2.2500 . no

loop_
_geom_hbond_atom_site_label_D
_geom_hbond_atom_site_label_H
_geom_hbond_atom_site_label_A
_geom_hbond_site_symmetry_A
_geom_hbond_distance_DH
_geom_hbond_distance_HA
_geom_hbond_distance_DA
_geom_hbond_angle_DHA
_geom_hbond_publ_flag
N1 H1 I2 3_756 0.95(3) 2.56(3) 3.475(3) 163(2) yes
C1 H1B I2 . 1.00(3) 3.00(3) 3.926(3) 155.2(19) yes
C13 H13 I1 4_555 0.85(2) 2.96(2) 3.740(3) 153.0(19) yes

loop_
_geom_torsion_atom_site_label_1
_geom_torsion_atom_site_label_2
_geom_torsion_atom_site_label_3
_geom_torsion_atom_site_label_4
_geom_torsion
_geom_torsion_publ_flag
C3 O1 C2 C1 -61.8(2) no
C2 O1 C3 C4 60.7(2) no
C4 N1 C1 C2 -54.3(2) no
C1 N1 C4 C3 53.2(2) no
C5 N1 C1 C2 -179.39(17) no
C5 N1 C4 C3 176.69(19) no
C1 N1 C5 C6 -171.71(18) yes
C4 N1 C5 C6 65.3(2) yes
C7 N2 C13 N3 1.9(3) no
C7 N2 C6 C5 -82.3(3) yes
C6 N2 C7 C8 6.2(4) no
C6 N2 C7 C12 -174.1(2) no
C13 N2 C7 C12 -1.2(3) no
C13 N2 C7 C8 179.0(3) no
C6 N2 C13 N3 175.07(19) no
C13 N2 C6 C5 106.0(2) yes
C12 N3 C14 C15 -70.3(3) yes
C13 N3 C14 C16 -19.3(3) yes
C13 N3 C14 C15 105.4(3) yes
C12 N3 C14 C16 165.1(2) yes
C13 N3 C12 C7 1.0(3) no
C14 N3 C12 C11 -2.8(4) no
C12 N3 C13 N2 -1.9(3) no
C14 N3 C13 N2 -178.10(19) no
C14 N3 C12 C7 177.3(2) no
C13 N3 C12 C11 -179.1(3) no
N1 C1 C2 O1 59.3(2) no
O1 C3 C4 N1 -57.0(2) no
N1 C5 C6 N2 176.58(17) yes
N2 C7 C12 N3 0.1(3) no
C8 C7 C12 N3 179.9(2) no
C8 C7 C12 C11 0.0(4) no
C12 C7 C8 C9 -0.2(4) no
N2 C7 C8 C9 179.6(2) no
N2 C7 C12 C11 -179.8(2) no
C7 C8 C9 C10 0.0(4) no
C8 C9 C10 C11 0.3(4) no
C9 C10 C11 C12 -0.5(4) no
C10 C11 C12 C7 0.3(4) no
C10 C11 C12 N3 -179.6(2) no

loop_
_cod_related_entry_id
_cod_related_entry_database
_cod_related_entry_code
1 ChemSpider 21130323
